data_2225887
loop_
_publ_author_name
'Prasath, R.'
'Sarveswari, S.'
'Vijayakumar, V.'
'Narasimhamurthy, T.'
'Tiekink, Edward R. T.'

_publ_section_title
;
 (2<i>E</i>)-3-(4-Bromophenyl)-1-(2-methyl-4-phenyl-3-quinolyl)prop-2-en-1-one
;
_journal_coeditor_code HG2673
_journal_issue 5
_journal_name_full 'Acta Crystallographica Section E'
_journal_page_first o1110
_journal_paper_doi 10.1107/S1600536810013784
_journal_volume 66
_journal_year 2010
_chemical_formula_iupac 'C25 H18 Br N O'
_chemical_formula_moiety 'C25 H18 Br N O'
_chemical_formula_sum 'C25 H18 Br N O'
_chemical_formula_weight 428.31
_chemical_name_systematic
;
(2<i>E</i>)-3-(4-Bromophenyl)-1-(2-methyl-4-phenyl-3-quinolyl)prop-2-en-1-one
;
_space_group_IT_number 2
_symmetry_cell_setting triclinic
_symmetry_space_group_name_Hall '-P 1'
_symmetry_space_group_name_H-M 'P -1'
_atom_sites_solution_hydrogens geom
_atom_sites_solution_primary direct
_atom_sites_solution_secondary difmap
_audit_creation_method SHELXL-97
_cell_angle_alpha 92.192(2)
_cell_angle_beta 95.234(2)
_cell_angle_gamma 105.869(2)
_cell_formula_units_Z 2
_cell_length_a 6.6407(3)
_cell_length_b 10.0395(4)
_cell_length_c 15.5193(6)
_cell_measurement_reflns_used 4795
_cell_measurement_temperature 293(2)
_cell_measurement_theta_max 23.7
_cell_measurement_theta_min 2.6
_cell_volume 988.92(7)
_computing_cell_refinement 'SAINT (Bruker, 2001)'
_computing_data_collection 'SMART (Bruker, 2001)'
_computing_data_reduction 'SAINT (Bruker, 2001)'
_computing_molecular_graphics 'ORTEP-3 (Farrugia, 1997)'
_computing_publication_material 'publCIF (Westrip, 2010)'
_computing_structure_refinement 'SHELXL97 (Sheldrick, 2008) and PLATON (Spek, 2009)'
_computing_structure_solution 'SHELXS97 (Sheldrick, 2008)'
_diffrn_ambient_temperature 293(2)
_diffrn_measured_fraction_theta_full 0.998
_diffrn_measured_fraction_theta_max 0.998
_diffrn_measurement_device_type 'Bruker SMART APEX CCD diffractometer'
_diffrn_measurement_method '\w scans'
_diffrn_radiation_monochromator graphite
_diffrn_radiation_source 'fine-focus sealed tube'
_diffrn_radiation_type MoK\a
_diffrn_radiation_wavelength 0.71073
_diffrn_reflns_av_R_equivalents 0.027
_diffrn_reflns_av_sigmaI/netI 0.026
_diffrn_reflns_limit_h_max 7
_diffrn_reflns_limit_h_min -7
_diffrn_reflns_limit_k_max 11
_diffrn_reflns_limit_k_min -11
_diffrn_reflns_limit_l_max 18
_diffrn_reflns_limit_l_min -18
_diffrn_reflns_number 15973
_diffrn_reflns_theta_full 25.0
_diffrn_reflns_theta_max 25.0
_diffrn_reflns_theta_min 2.1
_exptl_absorpt_coefficient_mu 2.093
_exptl_absorpt_correction_T_max 0.746
_exptl_absorpt_correction_T_min 0.596
_exptl_absorpt_correction_type multi-scan
_exptl_absorpt_process_details '(SADABS; Bruker, 1998)'
_exptl_crystal_colour colourless
_exptl_crystal_density_diffrn 1.438
_exptl_crystal_density_method 'not measured'
_exptl_crystal_description plate
_exptl_crystal_F_000 436
_exptl_crystal_size_max 0.28
_exptl_crystal_size_mid 0.21
_exptl_crystal_size_min 0.14
_refine_diff_density_max 0.34
_refine_diff_density_min -0.35
_refine_ls_extinction_method none
_refine_ls_goodness_of_fit_ref 1.01
_refine_ls_hydrogen_treatment constr
_refine_ls_matrix_type full
_refine_ls_number_parameters 254
_refine_ls_number_reflns 3470
_refine_ls_number_restraints 0
_refine_ls_restrained_S_all 1.01
_refine_ls_R_factor_all 0.055
_refine_ls_R_factor_gt 0.033
_refine_ls_shift/su_max 0.001
_refine_ls_shift/su_mean 0.000
_refine_ls_structure_factor_coef Fsqd
_refine_ls_weighting_details 'calc w=1/[\s^2^(Fo^2^)+(0.0378P)^2^+0.3122P] where P=(Fo^2^+2Fc^2^)/3'
_refine_ls_weighting_scheme calc
_refine_ls_wR_factor_gt 0.074
_refine_ls_wR_factor_ref 0.083
_reflns_number_gt 2545
_reflns_number_total 3470
_reflns_threshold_expression I>2\s(I)
_cod_data_source_file hg2673.cif
_cod_data_source_block I
_cod_database_code 2225887
_cod_database_fobs_code 2225887

loop_
_symmetry_equiv_pos_as_xyz
'x, y, z'
'-x, -y, -z'

loop_
_atom_site_type_symbol
_atom_site_label
_atom_site_fract_x
_atom_site_fract_y
_atom_site_fract_z
_atom_site_U_iso_or_equiv
_atom_site_adp_type
_atom_site_calc_flag
_atom_site_refinement_flags
_atom_site_occupancy
_atom_site_disorder_assembly
_atom_site_disorder_group
Br Br1 0.08613(5) 0.24943(4) 0.49005(2) 0.08720(16) Uani d . 1 . .
O O1 1.1467(3) 0.65490(17) 0.15079(12) 0.0608(5) Uani d . 1 . .
N N1 0.7271(3) 0.91386(18) 0.04962(12) 0.0419(4) Uani d . 1 . .
C C1 0.8532(3) 1.0419(2) 0.07979(14) 0.0377(5) Uani d . 1 . .
C C2 0.8037(4) 1.1593(2) 0.04646(15) 0.0475(6) Uani d . 1 . .
H H2 0.6909 1.1479 0.0040 0.057 Uiso calc R 1 . .
C C3 0.9207(4) 1.2891(2) 0.07632(17) 0.0540(6) Uani d . 1 . .
H H3 0.8868 1.3658 0.0541 0.065 Uiso calc R 1 . .
C C4 1.0909(4) 1.3087(2) 0.13987(16) 0.0527(6) Uani d . 1 . .
H H4 1.1685 1.3982 0.1598 0.063 Uiso calc R 1 . .
C C5 1.1440(4) 1.1977(2) 0.17279(14) 0.0431(5) Uani d . 1 . .
H H5 1.2583 1.2119 0.2148 0.052 Uiso calc R 1 . .
C C6 1.0268(3) 1.0609(2) 0.14360(13) 0.0348(5) Uani d . 1 . .
C C7 1.0703(3) 0.9398(2) 0.17656(13) 0.0344(5) Uani d . 1 . .
C C8 0.9391(3) 0.8119(2) 0.14548(14) 0.0361(5) Uani d . 1 . .
C C9 0.7675(3) 0.8033(2) 0.08138(14) 0.0395(5) Uani d . 1 . .
C C10 1.2501(3) 0.9522(2) 0.24382(13) 0.0361(5) Uani d . 1 . .
C C11 1.4566(4) 1.0046(3) 0.22479(16) 0.0522(6) Uani d . 1 . .
H H11 1.4833 1.0335 0.1697 0.063 Uiso calc R 1 . .
C C12 1.6221(4) 1.0137(3) 0.28757(19) 0.0627(7) Uani d . 1 . .
H H12 1.7597 1.0486 0.2743 0.075 Uiso calc R 1 . .
C C13 1.5861(4) 0.9721(3) 0.36906(18) 0.0591(7) Uani d . 1 . .
H H13 1.6984 0.9783 0.4109 0.071 Uiso calc R 1 . .
C C14 1.3823(4) 0.9209(3) 0.38841(16) 0.0563(6) Uani d . 1 . .
H H14 1.3568 0.8921 0.4436 0.068 Uiso calc R 1 . .
C C15 1.2162(4) 0.9120(2) 0.32667(14) 0.0451(5) Uani d . 1 . .
H H15 1.0791 0.8784 0.3409 0.054 Uiso calc R 1 . .
C C16 0.9910(4) 0.6815(2) 0.17362(15) 0.0433(5) Uani d . 1 . .
C C17 0.8555(4) 0.5880(2) 0.22805(16) 0.0488(6) Uani d . 1 . .
H H17 0.8854 0.5047 0.2391 0.059 Uiso calc R 1 . .
C C18 0.6945(4) 0.6130(2) 0.26255(15) 0.0457(6) Uani d . 1 . .
H H18 0.6660 0.6964 0.2503 0.055 Uiso calc R 1 . .
C C19 0.5548(3) 0.5238(2) 0.31818(15) 0.0444(5) Uani d . 1 . .
C C20 0.3842(4) 0.5633(3) 0.34362(17) 0.0547(6) Uani d . 1 . .
H H20 0.3621 0.6461 0.3258 0.066 Uiso calc R 1 . .
C C21 0.2463(4) 0.4832(3) 0.39470(17) 0.0602(7) Uani d . 1 . .
H H21 0.1321 0.5112 0.4110 0.072 Uiso calc R 1 . .
C C22 0.2791(4) 0.3614(3) 0.42126(16) 0.0524(6) Uani d . 1 . .
C C23 0.4469(4) 0.3192(3) 0.39775(17) 0.0580(7) Uani d . 1 . .
H H23 0.4680 0.2365 0.4161 0.070 Uiso calc R 1 . .
C C24 0.5839(4) 0.4003(2) 0.34676(17) 0.0550(6) Uani d . 1 . .
H H24 0.6984 0.3719 0.3311 0.066 Uiso calc R 1 . .
C C26 0.6217(4) 0.6658(2) 0.04495(17) 0.0538(6) Uani d . 1 . .
H H26A 0.5103 0.6364 0.0813 0.081 Uiso calc R 1 . .
H H26B 0.6990 0.5979 0.0430 0.081 Uiso calc R 1 . .
H H26C 0.5630 0.6755 -0.0126 0.081 Uiso calc R 1 . .

loop_
_atom_site_aniso_label
_atom_site_aniso_U_11
_atom_site_aniso_U_22
_atom_site_aniso_U_33
_atom_site_aniso_U_12
_atom_site_aniso_U_13
_atom_site_aniso_U_23
Br1 0.0736(2) 0.0933(3) 0.0832(2) -0.00470(17) 0.02395(17) 0.03235(18)
O1 0.0616(11) 0.0476(10) 0.0839(13) 0.0264(8) 0.0242(10) 0.0157(9)
N1 0.0385(10) 0.0394(11) 0.0463(11) 0.0092(8) 0.0020(8) 0.0015(9)
C1 0.0377(11) 0.0369(13) 0.0403(12) 0.0122(10) 0.0072(10) 0.0035(10)
C2 0.0487(13) 0.0461(15) 0.0498(14) 0.0180(11) -0.0005(11) 0.0081(11)
C3 0.0643(16) 0.0394(14) 0.0637(16) 0.0230(12) 0.0047(13) 0.0121(12)
C4 0.0617(15) 0.0318(13) 0.0623(16) 0.0101(11) 0.0052(13) -0.0014(11)
C5 0.0463(12) 0.0377(13) 0.0433(13) 0.0099(10) 0.0007(10) 0.0001(10)
C6 0.0382(11) 0.0316(12) 0.0363(12) 0.0102(9) 0.0106(9) 0.0029(9)
C7 0.0337(11) 0.0359(12) 0.0355(11) 0.0104(9) 0.0099(9) 0.0041(9)
C8 0.0365(11) 0.0323(12) 0.0402(12) 0.0088(9) 0.0095(10) 0.0049(9)
C9 0.0383(11) 0.0347(12) 0.0446(13) 0.0079(9) 0.0080(10) 0.0004(10)
C10 0.0407(12) 0.0288(11) 0.0399(12) 0.0116(9) 0.0046(10) 0.0006(9)
C11 0.0430(13) 0.0664(16) 0.0482(14) 0.0145(12) 0.0112(12) 0.0039(12)
C12 0.0369(13) 0.0794(19) 0.0726(19) 0.0188(13) 0.0062(13) -0.0074(15)
C13 0.0556(16) 0.0624(17) 0.0600(18) 0.0249(13) -0.0123(13) -0.0056(13)
C14 0.0676(17) 0.0538(15) 0.0437(14) 0.0131(13) -0.0052(13) 0.0080(11)
C15 0.0448(13) 0.0447(13) 0.0422(13) 0.0059(10) 0.0050(11) 0.0061(10)
C16 0.0461(13) 0.0340(12) 0.0482(14) 0.0087(10) 0.0048(11) 0.0029(10)
C17 0.0563(14) 0.0332(13) 0.0579(15) 0.0122(11) 0.0097(12) 0.0089(11)
C18 0.0529(14) 0.0315(12) 0.0524(14) 0.0111(10) 0.0051(12) 0.0043(10)
C19 0.0467(13) 0.0358(13) 0.0469(14) 0.0058(10) 0.0025(11) 0.0035(10)
C20 0.0575(15) 0.0472(14) 0.0639(16) 0.0184(12) 0.0138(13) 0.0121(12)
C21 0.0506(15) 0.0665(18) 0.0658(17) 0.0163(13) 0.0162(13) 0.0077(14)
C22 0.0493(14) 0.0513(15) 0.0471(14) -0.0020(12) 0.0036(11) 0.0073(11)
C23 0.0620(16) 0.0439(14) 0.0653(17) 0.0088(12) 0.0061(13) 0.0146(12)
C24 0.0489(14) 0.0479(15) 0.0687(17) 0.0117(11) 0.0122(13) 0.0087(13)
C26 0.0485(13) 0.0431(14) 0.0615(16) 0.0026(11) -0.0037(12) -0.0033(12)

loop_
_atom_type_symbol
_atom_type_description
_atom_type_scat_dispersion_real
_atom_type_scat_dispersion_imag
_atom_type_scat_source
C C 0.0033 0.0016 'International Tables Vol C Tables 4.2.6.8 and 6.1.1.4'
H H 0.0000 0.0000 'International Tables Vol C Tables 4.2.6.8 and 6.1.1.4'
N N 0.0061 0.0033 'International Tables Vol C Tables 4.2.6.8 and 6.1.1.4'
Br Br -0.2901 2.4595 'International Tables Vol C Tables 4.2.6.8 and 6.1.1.4'
O O 0.0106 0.0060 'International Tables Vol C Tables 4.2.6.8 and 6.1.1.4'

loop_
_geom_angle_atom_site_label_1
_geom_angle_atom_site_label_2
_geom_angle_atom_site_label_3
_geom_angle_site_symmetry_1
_geom_angle_site_symmetry_3
_geom_angle
_geom_angle_publ_flag
C9 N1 C1 . . 118.80(18) ?
N1 C1 C2 . . 117.86(19) ?
N1 C1 C6 . . 122.80(18) ?
C2 C1 C6 . . 119.33(19) ?
C3 C2 C1 . . 120.1(2) ?
C3 C2 H2 . . 120.0 ?
C1 C2 H2 . . 120.0 ?
C2 C3 C4 . . 121.0(2) ?
C2 C3 H3 . . 119.5 ?
C4 C3 H3 . . 119.5 ?
C5 C4 C3 . . 120.4(2) ?
C5 C4 H4 . . 119.8 ?
C3 C4 H4 . . 119.8 ?
C4 C5 C6 . . 120.5(2) ?
C4 C5 H5 . . 119.7 ?
C6 C5 H5 . . 119.7 ?
C5 C6 C1 . . 118.67(18) ?
C5 C6 C7 . . 123.60(19) ?
C1 C6 C7 . . 117.71(18) ?
C8 C7 C6 . . 118.19(19) ?
C8 C7 C10 . . 121.31(18) ?
C6 C7 C10 . . 120.49(18) ?
C7 C8 C9 . . 120.04(18) ?
C7 C8 C16 . . 119.47(18) ?
C9 C8 C16 . . 120.24(18) ?
N1 C9 C8 . . 122.44(19) ?
N1 C9 C26 . . 115.76(19) ?
C8 C9 C26 . . 121.80(19) ?
C15 C10 C11 . . 118.4(2) ?
C15 C10 C7 . . 120.84(19) ?
C11 C10 C7 . . 120.77(19) ?
C12 C11 C10 . . 120.1(2) ?
C12 C11 H11 . . 119.9 ?
C10 C11 H11 . . 119.9 ?
C13 C12 C11 . . 120.8(2) ?
C13 C12 H12 . . 119.6 ?
C11 C12 H12 . . 119.6 ?
C12 C13 C14 . . 119.3(2) ?
C12 C13 H13 . . 120.3 ?
C14 C13 H13 . . 120.3 ?
C15 C14 C13 . . 120.4(2) ?
C15 C14 H14 . . 119.8 ?
C13 C14 H14 . . 119.8 ?
C14 C15 C10 . . 120.9(2) ?
C14 C15 H15 . . 119.6 ?
C10 C15 H15 . . 119.6 ?
O1 C16 C17 . . 120.1(2) ?
O1 C16 C8 . . 119.41(19) ?
C17 C16 C8 . . 120.4(2) ?
C18 C17 C16 . . 125.0(2) ?
C18 C17 H17 . . 117.5 ?
C16 C17 H17 . . 117.5 ?
C17 C18 C19 . . 127.3(2) ?
C17 C18 H18 . . 116.4 ?
C19 C18 H18 . . 116.4 ?
C20 C19 C24 . . 117.6(2) ?
C20 C19 C18 . . 119.0(2) ?
C24 C19 C18 . . 123.4(2) ?
C21 C20 C19 . . 121.6(2) ?
C21 C20 H20 . . 119.2 ?
C19 C20 H20 . . 119.2 ?
C20 C21 C22 . . 119.2(2) ?
C20 C21 H21 . . 120.4 ?
C22 C21 H21 . . 120.4 ?
C23 C22 C21 . . 120.9(2) ?
C23 C22 Br1 . . 119.93(19) ?
C21 C22 Br1 . . 119.18(19) ?
C22 C23 C24 . . 119.4(2) ?
C22 C23 H23 . . 120.3 ?
C24 C23 H23 . . 120.3 ?
C23 C24 C19 . . 121.3(2) ?
C23 C24 H24 . . 119.3 ?
C19 C24 H24 . . 119.3 ?
C9 C26 H26A . . 109.5 ?
C9 C26 H26B . . 109.5 ?
H26A C26 H26B . . 109.5 ?
C9 C26 H26C . . 109.5 ?
H26A C26 H26C . . 109.5 ?
H26B C26 H26C . . 109.5 ?

loop_
_geom_bond_atom_site_label_1
_geom_bond_atom_site_label_2
_geom_bond_site_symmetry_2
_geom_bond_distance
_geom_bond_publ_flag
Br1 C22 . 1.897(2) ?
O1 C16 . 1.215(3) ?
N1 C9 . 1.314(3) ?
N1 C1 . 1.367(3) ?
C1 C2 . 1.411(3) ?
C1 C6 . 1.415(3) ?
C2 C3 . 1.360(3) ?
C2 H2 . 0.9300 ?
C3 C4 . 1.396(3) ?
C3 H3 . 0.9300 ?
C4 C5 . 1.361(3) ?
C4 H4 . 0.9300 ?
C5 C6 . 1.415(3) ?
C5 H5 . 0.9300 ?
C6 C7 . 1.427(3) ?
C7 C8 . 1.380(3) ?
C7 C10 . 1.487(3) ?
C8 C9 . 1.424(3) ?
C8 C16 . 1.513(3) ?
C9 C26 . 1.507(3) ?
C10 C15 . 1.382(3) ?
C10 C11 . 1.392(3) ?
C11 C12 . 1.381(3) ?
C11 H11 . 0.9300 ?
C12 C13 . 1.368(4) ?
C12 H12 . 0.9300 ?
C13 C14 . 1.375(4) ?
C13 H13 . 0.9300 ?
C14 C15 . 1.375(3) ?
C14 H14 . 0.9300 ?
C15 H15 . 0.9300 ?
C16 C17 . 1.463(3) ?
C17 C18 . 1.316(3) ?
C17 H17 . 0.9300 ?
C18 C19 . 1.469(3) ?
C18 H18 . 0.9300 ?
C19 C20 . 1.383(3) ?
C19 C24 . 1.389(3) ?
C20 C21 . 1.376(3) ?
C20 H20 . 0.9300 ?
C21 C22 . 1.371(4) ?
C21 H21 . 0.9300 ?
C22 C23 . 1.369(4) ?
C23 C24 . 1.376(3) ?
C23 H23 . 0.9300 ?
C24 H24 . 0.9300 ?
C26 H26A . 0.9600 ?
C26 H26B . 0.9600 ?
C26 H26C . 0.9600 ?

loop_
_geom_torsion_atom_site_label_1
_geom_torsion_atom_site_label_2
_geom_torsion_atom_site_label_3
_geom_torsion_atom_site_label_4
_geom_torsion_site_symmetry_1
_geom_torsion_site_symmetry_2
_geom_torsion_site_symmetry_3
_geom_torsion_site_symmetry_4
_geom_torsion
_geom_torsion_publ_flag
C9 N1 C1 C2 . . . . -178.4(2) ?
C9 N1 C1 C6 . . . . 0.4(3) ?
N1 C1 C2 C3 . . . . 178.0(2) ?
C6 C1 C2 C3 . . . . -0.7(3) ?
C1 C2 C3 C4 . . . . 0.1(4) ?
C2 C3 C4 C5 . . . . 0.5(4) ?
C3 C4 C5 C6 . . . . -0.5(4) ?
C4 C5 C6 C1 . . . . -0.2(3) ?
C4 C5 C6 C7 . . . . -178.5(2) ?
N1 C1 C6 C5 . . . . -177.97(19) ?
C2 C1 C6 C5 . . . . 0.8(3) ?
N1 C1 C6 C7 . . . . 0.5(3) ?
C2 C1 C6 C7 . . . . 179.20(19) ?
C5 C6 C7 C8 . . . . 177.32(19) ?
C1 C6 C7 C8 . . . . -1.0(3) ?
C5 C6 C7 C10 . . . . -1.5(3) ?
C1 C6 C7 C10 . . . . -179.90(18) ?
C6 C7 C8 C9 . . . . 0.8(3) ?
C10 C7 C8 C9 . . . . 179.66(18) ?
C6 C7 C8 C16 . . . . 175.09(18) ?
C10 C7 C8 C16 . . . . -6.1(3) ?
C1 N1 C9 C8 . . . . -0.6(3) ?
C1 N1 C9 C26 . . . . -179.99(19) ?
C7 C8 C9 N1 . . . . 0.0(3) ?
C16 C8 C9 N1 . . . . -174.19(19) ?
C7 C8 C9 C26 . . . . 179.3(2) ?
C16 C8 C9 C26 . . . . 5.1(3) ?
C8 C7 C10 C15 . . . . -65.7(3) ?
C6 C7 C10 C15 . . . . 113.1(2) ?
C8 C7 C10 C11 . . . . 114.2(2) ?
C6 C7 C10 C11 . . . . -67.0(3) ?
C15 C10 C11 C12 . . . . 0.8(3) ?
C7 C10 C11 C12 . . . . -179.1(2) ?
C10 C11 C12 C13 . . . . -0.2(4) ?
C11 C12 C13 C14 . . . . -0.2(4) ?
C12 C13 C14 C15 . . . . -0.2(4) ?
C13 C14 C15 C10 . . . . 0.9(4) ?
C11 C10 C15 C14 . . . . -1.2(3) ?
C7 C10 C15 C14 . . . . 178.7(2) ?
C7 C8 C16 O1 . . . . -66.9(3) ?
C9 C8 C16 O1 . . . . 107.3(2) ?
C7 C8 C16 C17 . . . . 112.9(2) ?
C9 C8 C16 C17 . . . . -72.8(3) ?
O1 C16 C17 C18 . . . . 173.7(2) ?
C8 C16 C17 C18 . . . . -6.1(4) ?
C16 C17 C18 C19 . . . . -179.4(2) ?
C17 C18 C19 C20 . . . . -175.6(2) ?
C17 C18 C19 C24 . . . . 4.1(4) ?
C24 C19 C20 C21 . . . . -0.6(4) ?
C18 C19 C20 C21 . . . . 179.1(2) ?
C19 C20 C21 C22 . . . . 0.2(4) ?
C20 C21 C22 C23 . . . . 0.1(4) ?
C20 C21 C22 Br1 . . . . -178.94(19) ?
C21 C22 C23 C24 . . . . 0.0(4) ?
Br1 C22 C23 C24 . . . . 179.02(19) ?
C22 C23 C24 C19 . . . . -0.4(4) ?
C20 C19 C24 C23 . . . . 0.7(4) ?
C18 C19 C24 C23 . . . . -179.0(2) ?

loop_
_cod_related_entry_id
_cod_related_entry_database
_cod_related_entry_code
1 ChemSpider 24744901
